data_2227642
loop_
_publ_author_name
'Bing, Yue'
'Li, Xing'
'Zha, Meiqin'
'Lu, Yue'

_publ_section_title
;
 <i>catena</i>-Poly[cadmium-bis(\m-<i>N</i>,<i>N</i>-dimethyldithiocarbamato-\k^3^<i>S</i>,<i>S</i>':<i>S</i>)]
;
_journal_coeditor_code HY2367
_journal_issue 11
_journal_name_full 'Acta Crystallographica Section E'
_journal_page_first m1500
_journal_paper_doi 10.1107/S1600536810043977
_journal_volume 66
_journal_year 2010
_chemical_formula_iupac '[Cd (C3 H6 N S2)2]'
_chemical_formula_moiety 'C6 H12 Cd N2 S4'
_chemical_formula_sum 'C6 H12 Cd N2 S4'
_chemical_formula_weight 352.82
_chemical_name_systematic
;
<i>catena</i>-Poly[cadmium-bis(\m-<i>N</i>,<i>N</i>-
dimethyldithiocarbamato-\k^3^<i>S</i>,<i>S</i>':<i>S</i>)]
;
_space_group_IT_number 56
_symmetry_cell_setting orthorhombic
_symmetry_space_group_name_Hall '-P 2ab 2ac'
_symmetry_space_group_name_H-M 'P c c n'
_atom_sites_solution_hydrogens geom
_atom_sites_solution_primary direct
_atom_sites_solution_secondary difmap
_audit_creation_method SHELXL-97
_cell_angle_alpha 90.00
_cell_angle_beta 90.00
_cell_angle_gamma 90.00
_cell_formula_units_Z 4
_cell_length_a 10.055(2)
_cell_length_b 14.744(3)
_cell_length_c 7.9518(17)
_cell_measurement_reflns_used 4468
_cell_measurement_temperature 296(2)
_cell_measurement_theta_max 27.56
_cell_measurement_theta_min 2.45
_cell_volume 1178.9(4)
_computing_cell_refinement 'SAINT (Bruker, 2007)'
_computing_data_collection 'APEX2 (Bruker, 2007)'
_computing_data_reduction 'SAINT (Bruker, 2007)'
_computing_molecular_graphics 'ORTEP-3 (Farrugia, 1997)'
_computing_publication_material 'SHELXTL (Sheldrick, 2008)'
_computing_structure_refinement 'SHELXL97 (Sheldrick, 2008)'
_computing_structure_solution 'SHELXS97 (Sheldrick, 2008)'
_diffrn_ambient_temperature 296(2)
_diffrn_measured_fraction_theta_full 1.000
_diffrn_measured_fraction_theta_max 1.000
_diffrn_measurement_device_type 'Bruker APEXII CCD'
_diffrn_measurement_method '\f and \w'
_diffrn_radiation_monochromator graphite
_diffrn_radiation_source 'fine-focus sealed tube'
_diffrn_radiation_type MoK\a
_diffrn_radiation_wavelength 0.71073
_diffrn_reflns_av_R_equivalents 0.0302
_diffrn_reflns_av_sigmaI/netI 0.0205
_diffrn_reflns_limit_h_max 13
_diffrn_reflns_limit_h_min -13
_diffrn_reflns_limit_k_max 19
_diffrn_reflns_limit_k_min -16
_diffrn_reflns_limit_l_max 10
_diffrn_reflns_limit_l_min -10
_diffrn_reflns_number 9543
_diffrn_reflns_theta_full 27.56
_diffrn_reflns_theta_max 27.56
_diffrn_reflns_theta_min 2.45
_exptl_absorpt_coefficient_mu 2.519
_exptl_absorpt_correction_T_max 0.652
_exptl_absorpt_correction_T_min 0.519
_exptl_absorpt_correction_type multi-scan
_exptl_absorpt_process_details '(SADABS; Sheldrick, 1996)'
_exptl_crystal_colour colorless
_exptl_crystal_density_diffrn 1.988
_exptl_crystal_density_method 'not measured'
_exptl_crystal_description block
_exptl_crystal_F_000 696
_exptl_crystal_size_max 0.54
_exptl_crystal_size_mid 0.22
_exptl_crystal_size_min 0.17
_refine_diff_density_max 0.292
_refine_diff_density_min -0.335
_refine_ls_extinction_coef 0.0036(3)
_refine_ls_extinction_expression Fc^*^=kFc[1+0.001xFc^2^\l^3^/sin(2\q)]^-1/4^
_refine_ls_extinction_method 'SHELXL97 (Sheldrick, 2008)'
_refine_ls_goodness_of_fit_ref 1.066
_refine_ls_hydrogen_treatment constr
_refine_ls_matrix_type full
_refine_ls_number_parameters 63
_refine_ls_number_reflns 1370
_refine_ls_number_restraints 0
_refine_ls_restrained_S_all 1.066
_refine_ls_R_factor_all 0.0206
_refine_ls_R_factor_gt 0.0172
_refine_ls_shift/su_max 0.001
_refine_ls_shift/su_mean 0.000
_refine_ls_structure_factor_coef Fsqd
_refine_ls_weighting_details 'calc w=1/[\s^2^(Fo^2^)+(0.0174P)^2^+0.6307P] where P=(Fo^2^+2Fc^2^)/3'
_refine_ls_weighting_scheme calc
_refine_ls_wR_factor_gt 0.0415
_refine_ls_wR_factor_ref 0.0440
_reflns_number_gt 1221
_reflns_number_total 1370
_reflns_threshold_expression I>2\s(I)
_cod_data_source_file hy2367.cif
_cod_data_source_block I
_cod_database_code 2227642
_cod_database_fobs_code 2227642

loop_
_symmetry_equiv_pos_as_xyz
'x, y, z'
'-x+1/2, -y+1/2, z'
'x+1/2, -y, -z+1/2'
'-x, y+1/2, -z+1/2'
'-x, -y, -z'
'x-1/2, y-1/2, -z'
'-x-1/2, y, z-1/2'
'x, -y-1/2, z-1/2'

loop_
_atom_site_type_symbol
_atom_site_label
_atom_site_fract_x
_atom_site_fract_y
_atom_site_fract_z
_atom_site_U_iso_or_equiv
_atom_site_adp_type
_atom_site_calc_flag
_atom_site_refinement_flags
_atom_site_occupancy
_atom_site_disorder_assembly
_atom_site_disorder_group
Cd Cd1 0.7500 0.2500 0.17288(2) 0.03178(9) Uani d S 1 . .
S S1 0.49818(5) 0.28596(4) 0.11658(7) 0.04016(14) Uani d . 1 . .
S S2 0.71139(5) 0.37665(3) -0.08336(6) 0.03093(12) Uani d . 1 . .
N N1 0.45119(16) 0.39753(11) -0.1396(2) 0.0335(4) Uani d . 1 . .
C C1 0.54274(18) 0.35704(12) -0.0449(2) 0.0279(4) Uani d . 1 . .
C C2 0.3088(2) 0.38157(18) -0.1150(3) 0.0473(5) Uani d . 1 . .
H H2A 0.2952 0.3465 -0.0118 0.071 Uiso calc R 1 . .
H H2B 0.2734 0.3477 -0.2112 0.071 Uiso calc R 1 . .
H H2C 0.2626 0.4399 -0.1057 0.071 Uiso calc R 1 . .
C C3 0.4855(2) 0.45777(16) -0.2802(3) 0.0481(5) Uani d . 1 . .
H H3A 0.5549 0.5003 -0.2446 0.072 Uiso calc R 1 . .
H H3B 0.4063 0.4917 -0.3151 0.072 Uiso calc R 1 . .
H H3C 0.5181 0.4215 -0.3749 0.072 Uiso calc R 1 . .

loop_
_atom_site_aniso_label
_atom_site_aniso_U_11
_atom_site_aniso_U_22
_atom_site_aniso_U_33
_atom_site_aniso_U_12
_atom_site_aniso_U_13
_atom_site_aniso_U_23
Cd1 0.02789(12) 0.04207(14) 0.02537(12) 0.00462(8) 0.000 0.000
S1 0.0295(2) 0.0507(3) 0.0403(3) 0.0030(2) 0.0035(2) 0.0156(2)
S2 0.0294(2) 0.0340(2) 0.0294(2) -0.00350(18) -0.00062(18) -0.00097(18)
N1 0.0323(8) 0.0348(9) 0.0333(8) 0.0051(7) -0.0036(7) 0.0015(7)
C1 0.0298(9) 0.0284(9) 0.0256(9) 0.0017(7) -0.0001(7) -0.0039(7)
C2 0.0331(11) 0.0580(14) 0.0509(13) 0.0091(10) -0.0074(10) 0.0033(11)
C3 0.0544(13) 0.0434(12) 0.0466(12) 0.0058(10) -0.0070(11) 0.0154(10)

loop_
_atom_type_symbol
_atom_type_description
_atom_type_scat_dispersion_real
_atom_type_scat_dispersion_imag
_atom_type_scat_source
C C 0.0033 0.0016 'International Tables Vol C Tables 4.2.6.8 and 6.1.1.4'
H H 0.0000 0.0000 'International Tables Vol C Tables 4.2.6.8 and 6.1.1.4'
N N 0.0061 0.0033 'International Tables Vol C Tables 4.2.6.8 and 6.1.1.4'
S S 0.1246 0.1234 'International Tables Vol C Tables 4.2.6.8 and 6.1.1.4'
Cd Cd -0.8075 1.2024 'International Tables Vol C Tables 4.2.6.8 and 6.1.1.4'

loop_
_geom_angle_atom_site_label_1
_geom_angle_atom_site_label_2
_geom_angle_atom_site_label_3
_geom_angle_site_symmetry_1
_geom_angle_site_symmetry_3
_geom_angle
_geom_angle_publ_flag
S1 Cd1 S1 . 2_655 160.37(3) ?
S1 Cd1 S2 . 7_756 96.922(18) ?
S1 Cd1 S2 2_655 7_756 97.039(16) ?
S1 Cd1 S2 . 8_566 97.039(16) ?
S1 Cd1 S2 2_655 8_566 96.922(18) ?
S2 Cd1 S2 7_756 8_566 89.07(3) ?
S1 Cd1 S2 . 2_655 98.326(18) ?
S1 Cd1 S2 2_655 2_655 66.812(15) ?
S2 Cd1 S2 7_756 2_655 163.74(2) ?
S2 Cd1 S2 8_566 2_655 94.63(2) ?
S1 Cd1 S2 . . 66.812(15) ?
S1 Cd1 S2 2_655 . 98.326(18) ?
S2 Cd1 S2 7_756 . 94.63(2) ?
S2 Cd1 S2 8_566 . 163.74(2) ?
S2 Cd1 S2 2_655 . 86.22(3) ?
C1 S1 Cd1 . . 89.95(6) ?
C1 S2 Cd1 . 7_755 98.61(6) ?
C1 S2 Cd1 . . 84.06(6) ?
Cd1 S2 Cd1 7_755 . 92.35(2) ?
C1 N1 C2 . . 121.94(18) ?
C1 N1 C3 . . 122.66(17) ?
C2 N1 C3 . . 115.34(17) ?
N1 C1 S1 . . 121.09(14) ?
N1 C1 S2 . . 119.88(14) ?
S1 C1 S2 . . 119.03(10) ?
N1 C2 H2A . . 109.5 ?
N1 C2 H2B . . 109.5 ?
H2A C2 H2B . . 109.5 ?
N1 C2 H2C . . 109.5 ?
H2A C2 H2C . . 109.5 ?
H2B C2 H2C . . 109.5 ?
N1 C3 H3A . . 109.5 ?
N1 C3 H3B . . 109.5 ?
H3A C3 H3B . . 109.5 ?
N1 C3 H3C . . 109.5 ?
H3A C3 H3C . . 109.5 ?
H3B C3 H3C . . 109.5 ?

loop_
_geom_bond_atom_site_label_1
_geom_bond_atom_site_label_2
_geom_bond_site_symmetry_2
_geom_bond_distance
_geom_bond_publ_flag
Cd1 S1 . 2.6255(7) y
Cd1 S2 . 2.7909(6) y
Cd1 S2 7_756 2.7194(6) y
S1 C1 . 1.7169(19) ?
S2 C1 . 1.7473(19) ?
S2 Cd1 7_755 2.7194(6) ?
N1 C1 . 1.331(2) ?
N1 C2 . 1.464(3) ?
N1 C3 . 1.469(3) ?
C2 H2A . 0.9800 ?
C2 H2B . 0.9800 ?
C2 H2C . 0.9800 ?
C3 H3A . 0.9800 ?
C3 H3B . 0.9800 ?
C3 H3C . 0.9800 ?
